data_7251066
loop_
_publ_author_name
'\<Culig, Matija'
'Nemec, Vinko'
'Bregovi\'c, Nikola'
'Cin\<ci\'c, Dominik'

_publ_section_title
;
 Halopyridinium cations as bifunctional donors of halogen and hydrogen
 bonds in salts with benzenesulfonic and p-toluenesulfonic acids
;
_journal_issue 47
_journal_name_full CrystEngComm
_journal_page_first 7638
_journal_page_last 7643
_journal_paper_doi 10.1039/D5CE00870K
_journal_volume 27
_journal_year 2025
_chemical_formula_moiety 'C7 H7 O3 S, C5 H5 I N'
_chemical_formula_sum 'C12 H12 I N O3 S'
_chemical_formula_weight 377.19
_space_group_crystal_system monoclinic
_space_group_IT_number 14
_space_group_name_Hall '-P 2yn'
_space_group_name_H-M_alt 'P 1 21/n 1'
_atom_sites_solution_hydrogens geom
_audit_creation_method SHELXL-2019/3
_audit_update_record
;
2025-09-02 deposited with the CCDC.	2025-10-23 downloaded from the CCDC.
;
_cell_angle_alpha 90
_cell_angle_beta 113.73(2)
_cell_angle_gamma 90
_cell_formula_units_Z 4
_cell_length_a 7.3872(15)
_cell_length_b 24.047(2)
_cell_length_c 8.6774(15)
_cell_measurement_reflns_used 1270
_cell_measurement_temperature 295
_cell_measurement_theta_max 23.7590
_cell_measurement_theta_min 3.0610
_cell_volume 1411.1(4)
_computing_structure_refinement 'SHELXL-2019/2 (Sheldrick, 2019)'
_diffrn_ambient_temperature 295
_diffrn_detector_area_resol_mean 16.1285
_diffrn_measured_fraction_theta_full 1.000
_diffrn_measured_fraction_theta_max 1.000
_diffrn_measurement_device_type 'Xcalibur, Sapphire3, Gemini'
_diffrn_radiation_type MoK\a
_diffrn_radiation_wavelength 0.71073
_diffrn_reflns_av_R_equivalents 0.0775
_diffrn_reflns_av_unetI/netI 0.0894
_diffrn_reflns_Laue_measured_fraction_full 1.000
_diffrn_reflns_Laue_measured_fraction_max 1.000
_diffrn_reflns_limit_h_max 8
_diffrn_reflns_limit_h_min -8
_diffrn_reflns_limit_k_max 28
_diffrn_reflns_limit_k_min -27
_diffrn_reflns_limit_l_max 10
_diffrn_reflns_limit_l_min -10
_diffrn_reflns_number 8883
_diffrn_reflns_point_group_measured_fraction_full 1.000
_diffrn_reflns_point_group_measured_fraction_max 1.000
_diffrn_reflns_theta_full 24.995
_diffrn_reflns_theta_max 24.995
_diffrn_reflns_theta_min 2.700
_diffrn_source 'fine-focus sealed X-ray tube'
_exptl_absorpt_coefficient_mu 2.416
_exptl_absorpt_correction_T_max 1.00000
_exptl_absorpt_correction_T_min 0.11413
_exptl_absorpt_correction_type multi-scan
_exptl_absorpt_process_details
;
CrysAlisPro 1.171.38.43 (Rigaku Oxford Diffraction, 2015)
Empirical absorption correction using spherical harmonics,
 implemented in SCALE3 ABSPACK scaling algorithm.
;
_exptl_crystal_colour colorless
_exptl_crystal_density_diffrn 1.775
_exptl_crystal_description plate
_exptl_crystal_F_000 736
_exptl_crystal_size_max 0.54
_exptl_crystal_size_mid 0.26
_exptl_crystal_size_min 0.04
_refine_diff_density_max 0.858
_refine_diff_density_min -0.841
_refine_diff_density_rms 0.131
_refine_ls_extinction_coef 0.0029(5)
_refine_ls_extinction_expression Fc^*^=kFc[1+0.001xFc^2^\l^3^/sin(2\q)]^-1/4^
_refine_ls_extinction_method 'SHELXL-2019/2 (Sheldrick 2019)'
_refine_ls_goodness_of_fit_ref 1.038
_refine_ls_hydrogen_treatment constr
_refine_ls_matrix_type full
_refine_ls_number_parameters 165
_refine_ls_number_reflns 2489
_refine_ls_number_restraints 0
_refine_ls_restrained_S_all 1.038
_refine_ls_R_factor_all 0.1236
_refine_ls_R_factor_gt 0.0585
_refine_ls_shift/su_max 0.014
_refine_ls_shift/su_mean 0.001
_refine_ls_structure_factor_coef Fsqd
_refine_ls_weighting_details 'w=1/[\s^2^(Fo^2^)+(0.0570P)^2^+0.8946P] where P=(Fo^2^+2Fc^2^)/3'
_refine_ls_weighting_scheme calc
_refine_ls_wR_factor_gt 0.1271
_refine_ls_wR_factor_ref 0.1759
_reflns_Friedel_coverage 0.000
_reflns_number_gt 1236
_reflns_number_total 2489
_reflns_threshold_expression 'I > 2\s(I)'
_cod_data_source_file d5ce00870k2.cif
_cod_data_source_block ptsa_4IpyH
_cod_depositor_comments 'Adding full bibliography for 7251062--7251071.cif.'
_cod_original_sg_symbol_H-M 'P 21/n'
_cod_database_code 7251066
_shelx_shelxl_version_number 2019/3
_shelx_space_group_comment
;
The symmetry employed for this shelxl refinement is uniquely defined
by the following loop, which should always be used as a source of
symmetry information in preference to the above space-group names.
They are only intended as comments.
;

loop_
_space_group_symop_operation_xyz
'x, y, z'
'-x+1/2, y+1/2, -z+1/2'
'-x, -y, -z'
'x-1/2, -y-1/2, z-1/2'

loop_
_atom_site_label
_atom_site_type_symbol
_atom_site_fract_x
_atom_site_fract_y
_atom_site_fract_z
_atom_site_U_iso_or_equiv
_atom_site_adp_type
_atom_site_occupancy
_atom_site_site_symmetry_order
_atom_site_calc_flag
_atom_site_refinement_flags_posn
_atom_site_refinement_flags_adp
_atom_site_refinement_flags_occupancy
_atom_site_disorder_assembly
_atom_site_disorder_group
I1 I 0.74261(10) 0.75189(2) 0.74923(9) 0.0614(4) Uani 1 1 d . . . . .
S1 S 0.8267(4) 0.41775(9) 0.6512(4) 0.0594(8) Uani 1 1 d . . . . .
O2 O 0.9001(12) 0.3655(2) 0.7351(9) 0.080(2) Uani 1 1 d . . . . .
O1 O 0.9897(10) 0.4562(2) 0.6705(9) 0.063(2) Uani 1 1 d . . . . .
C12 C 0.7964(15) 0.5912(4) 0.5579(15) 0.063(3) Uani 1 1 d . . . . .
H12 H 0.752346 0.573778 0.453461 0.075 Uiso 1 1 calc R U . . .
C11 C 0.7473(14) 0.6443(4) 0.5691(11) 0.056(3) Uani 1 1 d . . . . .
H11 H 0.670837 0.664310 0.473130 0.068 Uiso 1 1 calc R U . . .
N1 N 0.9087(13) 0.5631(3) 0.6969(13) 0.063(3) Uani 1 1 d . . . . .
H1 H 0.940162 0.529298 0.687102 0.075 Uiso 1 1 calc R U . . .
C2 C 0.7373(15) 0.3530(4) 0.3745(14) 0.057(3) Uani 1 1 d . . . . .
H2 H 0.814971 0.326095 0.448573 0.069 Uiso 1 1 calc R U . . .
C3 C 0.6489(16) 0.3426(4) 0.2036(15) 0.064(3) Uani 1 1 d . . . . .
H3 H 0.667701 0.308270 0.162688 0.077 Uiso 1 1 calc R U . . .
C4 C 0.5311(17) 0.3829(6) 0.0907(16) 0.076(3) Uani 1 1 d . . . . .
C9 C 0.9251(15) 0.6393(3) 0.8667(13) 0.057(3) Uani 1 1 d . . . . .
H9 H 0.967966 0.655638 0.972672 0.068 Uiso 1 1 calc R U . . .
O3 O 0.6803(12) 0.4447(3) 0.6976(11) 0.090(3) Uani 1 1 d . . . . .
C7 C 0.432(2) 0.3706(6) -0.0954(16) 0.111(5) Uani 1 1 d . . . . .
H7A H 0.438735 0.402850 -0.158018 0.167 Uiso 1 1 calc R U . . .
H7B H 0.296010 0.361004 -0.124342 0.167 Uiso 1 1 calc R U . . .
H7C H 0.498052 0.340081 -0.122080 0.167 Uiso 1 1 calc R U . . .
C8 C 0.9732(14) 0.5856(3) 0.8488(14) 0.057(3) Uani 1 1 d . . . . .
H8 H 1.050850 0.564940 0.942745 0.068 Uiso 1 1 calc R U . . .
C10 C 0.8126(14) 0.6685(3) 0.7258(13) 0.051(3) Uani 1 1 d . . . . .
C6 C 0.5943(15) 0.4429(4) 0.3268(15) 0.062(3) Uani 1 1 d . . . . .
H6 H 0.575433 0.476980 0.369055 0.074 Uiso 1 1 calc R U . . .
C1 C 0.7085(14) 0.4038(3) 0.4328(12) 0.051(2) Uani 1 1 d . . . . .
C5 C 0.5041(18) 0.4326(5) 0.1534(18) 0.081(4) Uani 1 1 d . . . . .
H5 H 0.425516 0.459788 0.080970 0.097 Uiso 1 1 calc R U . . .

loop_
_atom_site_aniso_label
_atom_site_aniso_U_11
_atom_site_aniso_U_22
_atom_site_aniso_U_33
_atom_site_aniso_U_23
_atom_site_aniso_U_13
_atom_site_aniso_U_12
I1 0.0740(6) 0.0376(5) 0.0604(6) -0.0050(3) 0.0142(4) 0.0031(3)
S1 0.071(2) 0.0499(15) 0.0566(19) 0.0018(12) 0.0253(16) -0.0008(13)
O2 0.117(7) 0.046(4) 0.052(5) 0.015(3) 0.007(5) -0.008(4)
O1 0.060(5) 0.039(3) 0.085(6) 0.000(3) 0.023(4) 0.002(3)
C12 0.064(8) 0.059(7) 0.063(8) -0.007(6) 0.024(6) 0.003(5)
C11 0.071(8) 0.056(6) 0.024(6) -0.001(4) 0.000(5) 0.007(5)
N1 0.075(7) 0.033(4) 0.093(8) -0.008(5) 0.047(6) -0.003(4)
C2 0.057(7) 0.056(6) 0.062(8) 0.009(5) 0.026(6) -0.004(5)
C3 0.058(8) 0.079(7) 0.055(8) -0.014(6) 0.022(6) -0.002(6)
C4 0.051(8) 0.121(10) 0.060(9) 0.003(8) 0.028(7) -0.004(7)
C9 0.071(8) 0.045(6) 0.057(8) -0.011(5) 0.029(6) -0.011(5)
O3 0.097(7) 0.104(6) 0.092(7) -0.018(5) 0.062(6) 0.001(5)
C7 0.083(11) 0.196(14) 0.046(9) 0.001(9) 0.017(8) 0.010(9)
C8 0.053(7) 0.051(6) 0.059(8) -0.004(5) 0.014(6) -0.005(5)
C10 0.050(6) 0.036(5) 0.069(8) 0.001(5) 0.025(6) 0.002(4)
C6 0.051(7) 0.061(6) 0.077(9) 0.021(6) 0.030(7) 0.007(5)
C1 0.061(7) 0.040(5) 0.051(7) 0.000(5) 0.021(6) -0.005(4)
C5 0.061(8) 0.100(9) 0.082(11) 0.036(8) 0.030(8) 0.014(7)

loop_
_atom_type_symbol
_atom_type_description
_atom_type_scat_dispersion_real
_atom_type_scat_dispersion_imag
_atom_type_scat_source
C C 0.0033 0.0016 'International Tables Vol C Tables 4.2.6.8 and 6.1.1.4'
H H 0.0000 0.0000 'International Tables Vol C Tables 4.2.6.8 and 6.1.1.4'
N N 0.0061 0.0033 'International Tables Vol C Tables 4.2.6.8 and 6.1.1.4'
O O 0.0106 0.0060 'International Tables Vol C Tables 4.2.6.8 and 6.1.1.4'
S S 0.1246 0.1234 'International Tables Vol C Tables 4.2.6.8 and 6.1.1.4'
I I -0.4742 1.8119 'International Tables Vol C Tables 4.2.6.8 and 6.1.1.4'

loop_
_geom_angle_atom_site_label_1
_geom_angle_atom_site_label_2
_geom_angle_atom_site_label_3
_geom_angle
_geom_angle_site_symmetry_1
_geom_angle_site_symmetry_3
_geom_angle_publ_flag
O2 S1 O3 114.8(5) . . ?
O2 S1 O1 111.4(4) . . ?
O3 S1 O1 110.8(4) . . ?
O2 S1 C1 107.3(4) . . ?
O3 S1 C1 106.3(5) . . ?
O1 S1 C1 105.6(4) . . ?
N1 C12 C11 120.1(10) . . ?
C12 C11 C10 118.4(9) . . ?
C8 N1 C12 122.4(8) . . ?
C1 C2 C3 118.8(9) . . ?
C2 C3 C4 121.0(10) . . ?
C5 C4 C3 118.5(12) . . ?
C5 C4 C7 120.9(12) . . ?
C3 C4 C7 120.5(11) . . ?
C10 C9 C8 118.5(10) . . ?
N1 C8 C9 119.6(10) . . ?
C9 C10 C11 121.0(8) . . ?
C9 C10 I1 119.3(7) . . ?
C11 C10 I1 119.8(7) . . ?
C1 C6 C5 120.3(10) . . ?
C6 C1 C2 121.2(10) . . ?
C6 C1 S1 120.0(8) . . ?
C2 C1 S1 118.8(8) . . ?
C4 C5 C6 120.1(11) . . ?

loop_
_geom_bond_atom_site_label_1
_geom_bond_atom_site_label_2
_geom_bond_distance
_geom_bond_site_symmetry_2
_geom_bond_publ_flag
I1 C10 2.102(8) . ?
S1 O2 1.445(6) . ?
S1 O3 1.450(7) . ?
S1 O1 1.473(6) . ?
S1 C1 1.771(10) . ?
C12 N1 1.338(12) . ?
C12 C11 1.343(11) . ?
C11 C10 1.376(11) . ?
N1 C8 1.323(11) . ?
C2 C1 1.370(11) . ?
C2 C3 1.382(14) . ?
C3 C4 1.405(14) . ?
C4 C5 1.360(14) . ?
C4 C7 1.510(16) . ?
C9 C10 1.364(12) . ?
C9 C8 1.365(11) . ?
C6 C1 1.349(12) . ?
C6 C5 1.401(15) . ?
